data_4071630
loop_
_publ_author_name
'So, Cheuk-Wai'
'Watanabe, Daisuke'
'Wakamiya, Atsushi'
'Yamaguchi, Shigehiro'

_publ_section_title
;
 Synthesis and Structural Characterization of Pentaarylboroles and Their
 Dianions
;
_journal_issue 14
_journal_name_full Organometallics
_journal_page_first 3496
_journal_paper_doi 10.1021/om8002812
_journal_volume 27
_journal_year 2008
_chemical_formula_sum 'C34 H24 B F'
_chemical_formula_weight 462.34
_chemical_melting_point 246
_chemical_name_systematic
; 
1-(4-fluorophenyl)-2,3,4,5-
tetraphenylborole 
;
_space_group_IT_number 14
_symmetry_cell_setting monoclinic
_symmetry_space_group_name_Hall '-P 2yn'
_symmetry_space_group_name_H-M 'P 1 21/n 1'
_atom_sites_solution_hydrogens geom
_atom_sites_solution_primary direct
_atom_sites_solution_secondary difmap
_audit_creation_method SHELXL-97
_cell_angle_alpha 90.00
_cell_angle_beta 97.028(7)
_cell_angle_gamma 90.00
_cell_formula_units_Z 4
_cell_length_a 10.975(5)
_cell_length_b 9.582(4)
_cell_length_c 24.482(11)
_cell_measurement_reflns_used 8041
_cell_measurement_temperature 100(2)
_cell_measurement_theta_max 31.5050
_cell_measurement_theta_min 2.8329
_cell_volume 2555(2)
_computing_molecular_graphics 'ORTEP 3 for windows'
_computing_structure_refinement 'SHELXL-97 (Sheldrick, 1997)'
_computing_structure_solution 'SHELXS-97 (Sheldrick, 1990)'
_diffrn_ambient_temperature 293(2)
_diffrn_measured_fraction_theta_full 0.962
_diffrn_measured_fraction_theta_max 0.962
_diffrn_measurement_device_type
;
Saturn70 CCD (4x4 bin mode) with MicroMax-007
;
_diffrn_radiation_monochromator graphite
_diffrn_radiation_source 'fine-focus sealed tube'
_diffrn_radiation_type MoK\a
_diffrn_radiation_wavelength 0.71070
_diffrn_reflns_av_R_equivalents 0.0295
_diffrn_reflns_av_sigmaI/netI 0.0574
_diffrn_reflns_limit_h_max 13
_diffrn_reflns_limit_h_min -12
_diffrn_reflns_limit_k_max 11
_diffrn_reflns_limit_k_min -6
_diffrn_reflns_limit_l_max 29
_diffrn_reflns_limit_l_min -28
_diffrn_reflns_number 8419
_diffrn_reflns_theta_full 25.50
_diffrn_reflns_theta_max 25.50
_diffrn_reflns_theta_min 2.83
_exptl_absorpt_coefficient_mu 0.073
_exptl_absorpt_correction_T_max 0.9856
_exptl_absorpt_correction_T_min 0.9856
_exptl_absorpt_correction_type multi-scan
_exptl_absorpt_process_details 'Jacobson, R. (1998) Private communication'
_exptl_crystal_colour blue
_exptl_crystal_density_diffrn 1.202
_exptl_crystal_density_method 'not measured'
_exptl_crystal_description block
_exptl_crystal_F_000 968
_exptl_crystal_size_max 0.20
_exptl_crystal_size_mid 0.20
_exptl_crystal_size_min 0.20
_refine_diff_density_max 0.240
_refine_diff_density_min -0.240
_refine_diff_density_rms 0.033
_refine_ls_extinction_coef none
_refine_ls_extinction_method none
_refine_ls_goodness_of_fit_ref 1.065
_refine_ls_hydrogen_treatment none
_refine_ls_matrix_type full
_refine_ls_number_parameters 325
_refine_ls_number_reflns 4581
_refine_ls_number_restraints 0
_refine_ls_restrained_S_all 1.065
_refine_ls_R_factor_all 0.0659
_refine_ls_R_factor_gt 0.0499
_refine_ls_shift/su_max 0.001
_refine_ls_shift/su_mean 0.000
_refine_ls_structure_factor_coef Fsqd
_refine_ls_weighting_details 'calc w=1/[\s^2^(Fo^2^)+(0.0778P)^2^+0.2695P] where P=(Fo^2^+2Fc^2^)/3'
_refine_ls_weighting_scheme calc
_refine_ls_wR_factor_gt 0.1359
_refine_ls_wR_factor_ref 0.1498
_reflns_number_gt 3460
_reflns_number_total 4581
_reflns_threshold_expression >2sigma(I)
_cod_data_source_file om8002812-file004.cif
_cod_data_source_block comp4
_cod_original_sg_symbol_H-M P21/n
_cod_database_code 4071630

loop_
_symmetry_equiv_pos_as_xyz
'x, y, z'
'-x+1/2, y+1/2, -z+1/2'
'-x, -y, -z'
'x-1/2, -y-1/2, z-1/2'

loop_
_atom_site_label
_atom_site_type_symbol
_atom_site_fract_x
_atom_site_fract_y
_atom_site_fract_z
_atom_site_U_iso_or_equiv
_atom_site_adp_type
_atom_site_occupancy
_atom_site_symmetry_multiplicity
_atom_site_calc_flag
_atom_site_refinement_flags
B1 B -0.05714(17) 0.2805(2) 0.94570(8) 0.0410(4) Uani 1 1 d .
C1 C 0.07769(15) 0.22560(18) 0.96259(7) 0.0419(4) Uani 1 1 d .
C2 C 0.13012(15) 0.20976(17) 0.91535(7) 0.0399(4) Uani 1 1 d .
C3 C 0.03994(15) 0.24931(17) 0.86575(7) 0.0407(4) Uani 1 1 d .
C4 C -0.07141(16) 0.28552(18) 0.88089(7) 0.0429(4) Uani 1 1 d .
C5 C -0.15104(15) 0.32539(18) 0.98394(7) 0.0433(4) Uani 1 1 d .
C6 C -0.27702(16) 0.3138(2) 0.96747(8) 0.0511(5) Uani 1 1 d .
H1 H -0.3036 0.2810 0.9323 0.061 Uiso 1 1 calc R
C7 C -0.36347(17) 0.3490(2) 1.00141(8) 0.0554(5) Uani 1 1 d .
H2 H -0.4469 0.3386 0.9898 0.066 Uiso 1 1 calc R
C8 C -0.32327(17) 0.3997(2) 1.05261(8) 0.0535(5) Uani 1 1 d .
C9 C -0.20112(18) 0.4167(2) 1.07124(8) 0.0560(5) Uani 1 1 d .
H3 H -0.1765 0.4531 1.1061 0.067 Uiso 1 1 calc R
C10 C -0.11573(17) 0.3785(2) 1.03708(7) 0.0498(4) Uani 1 1 d .
H4 H -0.0326 0.3882 1.0495 0.060 Uiso 1 1 calc R
C11 C 0.14068(15) 0.20164(18) 1.01919(6) 0.0404(4) Uani 1 1 d .
C12 C 0.08441(18) 0.1217(2) 1.05640(7) 0.0516(5) Uani 1 1 d .
H5 H 0.0081 0.0817 1.0455 0.062 Uiso 1 1 calc R
C13 C 0.1407(2) 0.1011(2) 1.10941(8) 0.0600(5) Uani 1 1 d .
H6 H 0.1019 0.0476 1.1339 0.072 Uiso 1 1 calc R
C14 C 0.2534(2) 0.1589(2) 1.12614(7) 0.0613(6) Uani 1 1 d .
H7 H 0.2910 0.1446 1.1618 0.074 Uiso 1 1 calc R
C15 C 0.31085(18) 0.2383(2) 1.08981(8) 0.0558(5) Uani 1 1 d .
H8 H 0.3874 0.2775 1.1010 0.067 Uiso 1 1 calc R
C16 C 0.25453(16) 0.25960(19) 1.03691(7) 0.0472(4) Uani 1 1 d .
H9 H 0.2936 0.3137 1.0127 0.057 Uiso 1 1 calc R
C17 C 0.25641(14) 0.16239(18) 0.91061(6) 0.0395(4) Uani 1 1 d .
C18 C 0.30127(16) 0.03864(19) 0.93564(7) 0.0491(4) Uani 1 1 d .
H10 H 0.2504 -0.0153 0.9549 0.059 Uiso 1 1 calc R
C19 C 0.42008(18) -0.0048(2) 0.93227(8) 0.0575(5) Uani 1 1 d .
H11 H 0.4485 -0.0877 0.9489 0.069 Uiso 1 1 calc R
C20 C 0.49638(17) 0.0747(2) 0.90427(8) 0.0589(5) Uani 1 1 d .
H12 H 0.5767 0.0460 0.9024 0.071 Uiso 1 1 calc R
C21 C 0.45390(17) 0.1968(2) 0.87889(8) 0.0539(5) Uani 1 1 d .
H13 H 0.5054 0.2503 0.8598 0.065 Uiso 1 1 calc R
C22 C 0.33454(16) 0.23969(19) 0.88184(7) 0.0441(4) Uani 1 1 d .
H14 H 0.3062 0.3216 0.8643 0.053 Uiso 1 1 calc R
C23 C 0.07397(15) 0.25159(19) 0.80902(7) 0.0448(4) Uani 1 1 d .
C24 C 0.13083(17) 0.1388(2) 0.78662(8) 0.0555(5) Uani 1 1 d .
H15 H 0.1483 0.0585 0.8074 0.067 Uiso 1 1 calc R
C25 C 0.1614(2) 0.1462(3) 0.73339(9) 0.0769(7) Uani 1 1 d .
H16 H 0.1977 0.0699 0.7184 0.092 Uiso 1 1 calc R
C26 C 0.1384(3) 0.2651(3) 0.70277(9) 0.0863(8) Uani 1 1 d .
H17 H 0.1605 0.2698 0.6673 0.104 Uiso 1 1 calc R
C27 C 0.0830(2) 0.3771(3) 0.72434(9) 0.0823(8) Uani 1 1 d .
H18 H 0.0675 0.4576 0.7034 0.099 Uiso 1 1 calc R
C28 C 0.05001(19) 0.3713(2) 0.77674(8) 0.0602(5) Uani 1 1 d .
H19 H 0.0115 0.4474 0.7908 0.072 Uiso 1 1 calc R
C29 C -0.18185(15) 0.31792(18) 0.84143(7) 0.0437(4) Uani 1 1 d .
C30 C -0.22589(17) 0.2226(2) 0.80067(7) 0.0502(4) Uani 1 1 d .
H20 H -0.1852 0.1382 0.7981 0.060 Uiso 1 1 calc R
C31 C -0.32869(18) 0.2515(2) 0.76415(8) 0.0589(5) Uani 1 1 d .
H21 H -0.3568 0.1866 0.7373 0.071 Uiso 1 1 calc R
C32 C -0.39012(18) 0.3767(2) 0.76740(8) 0.0607(5) Uani 1 1 d .
H22 H -0.4596 0.3961 0.7428 0.073 Uiso 1 1 calc R
C33 C -0.34800(19) 0.4720(2) 0.80705(8) 0.0627(6) Uani 1 1 d .
H23 H -0.3887 0.5565 0.8091 0.075 Uiso 1 1 calc R
C34 C -0.24558(17) 0.4432(2) 0.84388(8) 0.0540(5) Uani 1 1 d .
H24 H -0.2186 0.5085 0.8708 0.065 Uiso 1 1 calc R
F1 F -0.40790(12) 0.43452(15) 1.08636(6) 0.0844(4) Uani 1 1 d .

loop_
_atom_site_aniso_label
_atom_site_aniso_U_11
_atom_site_aniso_U_22
_atom_site_aniso_U_33
_atom_site_aniso_U_23
_atom_site_aniso_U_13
_atom_site_aniso_U_12
B1 0.0392(10) 0.0436(10) 0.0397(10) 0.0006(8) 0.0019(8) -0.0039(8)
C1 0.0410(9) 0.0467(9) 0.0378(9) 0.0035(7) 0.0038(7) -0.0021(7)
C2 0.0383(9) 0.0418(9) 0.0389(9) 0.0041(7) 0.0019(7) -0.0007(7)
C3 0.0437(9) 0.0410(9) 0.0365(9) 0.0023(7) 0.0013(7) 0.0012(7)
C4 0.0427(9) 0.0467(10) 0.0387(9) 0.0021(7) 0.0022(7) 0.0047(7)
C5 0.0408(9) 0.0482(10) 0.0405(9) 0.0020(7) 0.0034(7) -0.0006(7)
C6 0.0446(10) 0.0639(12) 0.0445(10) -0.0014(9) 0.0036(8) -0.0038(9)
C7 0.0399(10) 0.0660(12) 0.0614(12) 0.0031(10) 0.0112(9) -0.0019(9)
C8 0.0546(11) 0.0516(11) 0.0586(12) 0.0019(9) 0.0238(9) 0.0034(9)
C9 0.0635(12) 0.0589(12) 0.0469(10) -0.0085(9) 0.0113(9) 0.0009(9)
C10 0.0451(10) 0.0558(11) 0.0484(10) -0.0047(9) 0.0049(8) -0.0008(8)
C11 0.0406(9) 0.0459(9) 0.0345(8) 0.0017(7) 0.0035(7) 0.0038(7)
C12 0.0531(11) 0.0564(11) 0.0452(10) 0.0054(8) 0.0058(8) -0.0026(9)
C13 0.0759(14) 0.0623(12) 0.0423(10) 0.0125(9) 0.0092(10) 0.0068(11)
C14 0.0727(14) 0.0728(14) 0.0356(10) -0.0012(9) -0.0044(10) 0.0232(11)
C15 0.0478(11) 0.0682(13) 0.0483(11) -0.0121(9) -0.0065(9) 0.0091(9)
C16 0.0451(10) 0.0547(11) 0.0416(9) -0.0023(8) 0.0051(8) 0.0021(8)
C17 0.0379(9) 0.0469(9) 0.0327(8) -0.0017(7) 0.0011(7) 0.0005(7)
C18 0.0483(10) 0.0484(10) 0.0503(10) 0.0035(8) 0.0054(8) 0.0028(8)
C19 0.0552(11) 0.0519(11) 0.0632(12) -0.0024(9) -0.0020(10) 0.0127(9)
C20 0.0403(10) 0.0693(13) 0.0665(13) -0.0187(11) 0.0039(9) 0.0079(9)
C21 0.0438(10) 0.0665(13) 0.0525(11) -0.0091(9) 0.0101(8) -0.0087(9)
C22 0.0433(9) 0.0478(10) 0.0410(9) -0.0011(7) 0.0040(8) -0.0019(8)
C23 0.0390(9) 0.0595(11) 0.0347(9) 0.0009(8) 0.0002(7) -0.0027(8)
C24 0.0518(11) 0.0682(12) 0.0455(10) -0.0097(9) 0.0018(9) -0.0003(9)
C25 0.0674(14) 0.114(2) 0.0502(12) -0.0254(14) 0.0103(11) 0.0001(14)
C26 0.0881(18) 0.133(3) 0.0388(11) 0.0034(14) 0.0123(12) -0.0125(17)
C27 0.0836(16) 0.112(2) 0.0494(12) 0.0285(13) 0.0019(12) -0.0097(15)
C28 0.0643(13) 0.0685(13) 0.0472(11) 0.0154(10) 0.0050(9) 0.0003(10)
C29 0.0438(9) 0.0511(10) 0.0359(9) 0.0040(7) 0.0041(7) 0.0045(8)
C30 0.0500(10) 0.0539(11) 0.0449(10) -0.0006(8) -0.0007(8) 0.0077(8)
C31 0.0555(12) 0.0738(14) 0.0446(11) -0.0030(10) -0.0054(9) -0.0011(10)
C32 0.0499(11) 0.0815(15) 0.0488(11) 0.0161(11) -0.0022(9) 0.0122(11)
C33 0.0639(13) 0.0656(13) 0.0573(12) 0.0098(10) 0.0026(10) 0.0218(10)
C34 0.0550(11) 0.0540(11) 0.0512(11) -0.0006(9) -0.0013(9) 0.0100(9)
F1 0.0794(9) 0.0927(10) 0.0896(9) -0.0078(7) 0.0441(7) 0.0032(7)

loop_
_atom_type_symbol
_atom_type_description
_atom_type_scat_dispersion_real
_atom_type_scat_dispersion_imag
_atom_type_scat_source
C C 0.0033 0.0016 'International Tables Vol C Tables 4.2.6.8 and 6.1.1.4'
H H 0.0000 0.0000 'International Tables Vol C Tables 4.2.6.8 and 6.1.1.4'
B B 0.0013 0.0007 'International Tables Vol C Tables 4.2.6.8 and 6.1.1.4'
F F 0.0171 0.0103 'International Tables Vol C Tables 4.2.6.8 and 6.1.1.4'

loop_
_geom_angle_atom_site_label_1
_geom_angle_atom_site_label_2
_geom_angle_atom_site_label_3
_geom_angle
C5 B1 C4 127.85(16)
C5 B1 C1 127.71(16)
C4 B1 C1 104.39(14)
C2 C1 C11 125.23(15)
C2 C1 B1 107.16(14)
C11 C1 B1 127.54(15)
C1 C2 C17 126.82(15)
C1 C2 C3 110.46(15)
C17 C2 C3 122.71(14)
C4 C3 C23 125.99(15)
C4 C3 C2 111.36(15)
C23 C3 C2 122.62(15)
C3 C4 C29 124.22(16)
C3 C4 B1 106.48(15)
C29 C4 B1 129.28(15)
C6 C5 C10 116.55(16)
C6 C5 B1 121.07(16)
C10 C5 B1 122.37(15)
C7 C6 C5 122.47(18)
C8 C7 C6 118.14(17)
F1 C8 C7 118.51(17)
F1 C8 C9 118.80(18)
C7 C8 C9 122.68(17)
C8 C9 C10 118.41(17)
C9 C10 C5 121.72(17)
C16 C11 C12 118.07(16)
C16 C11 C1 121.81(15)
C12 C11 C1 120.10(16)
C13 C12 C11 120.71(18)
C14 C13 C12 120.38(19)
C13 C14 C15 119.79(17)
C14 C15 C16 119.91(19)
C15 C16 C11 121.13(18)
C22 C17 C18 117.97(16)
C22 C17 C2 121.32(15)
C18 C17 C2 120.70(15)
C19 C18 C17 120.96(18)
C20 C19 C18 120.02(19)
C19 C20 C21 120.09(18)
C20 C21 C22 119.91(18)
C21 C22 C17 121.05(17)
C24 C23 C28 118.38(17)
C24 C23 C3 122.28(16)
C28 C23 C3 119.34(17)
C25 C24 C23 120.1(2)
C26 C25 C24 120.5(2)
C25 C26 C27 120.0(2)
C26 C27 C28 120.5(2)
C27 C28 C23 120.5(2)
C34 C29 C30 117.57(16)
C34 C29 C4 121.66(16)
C30 C29 C4 120.77(16)
C31 C30 C29 121.13(18)
C30 C31 C32 120.16(19)
C33 C32 C31 119.58(18)
C32 C33 C34 120.48(19)
C33 C34 C29 121.08(19)

loop_
_geom_bond_atom_site_label_1
_geom_bond_atom_site_label_2
_geom_bond_distance
B1 C5 1.536(3)
B1 C4 1.576(3)
B1 C1 1.577(3)
C1 C2 1.362(2)
C1 C11 1.489(2)
C2 C17 1.477(2)
C2 C3 1.518(2)
C3 C4 1.365(2)
C3 C23 1.482(2)
C4 C29 1.487(2)
C5 C6 1.397(2)
C5 C10 1.407(2)
C6 C7 1.378(3)
C7 C8 1.366(3)
C8 F1 1.358(2)
C8 C9 1.372(3)
C9 C10 1.380(2)
C11 C16 1.388(3)
C11 C12 1.391(2)
C12 C13 1.381(3)
C13 C14 1.372(3)
C14 C15 1.380(3)
C15 C16 1.380(3)
C17 C22 1.388(2)
C17 C18 1.396(2)
C18 C19 1.381(3)
C19 C20 1.375(3)
C20 C21 1.379(3)
C21 C22 1.383(3)
C23 C24 1.393(3)
C23 C28 1.399(3)
C24 C25 1.386(3)
C25 C26 1.370(4)
C26 C27 1.371(4)
C27 C28 1.376(3)
C29 C34 1.395(3)
C29 C30 1.395(3)
C30 C31 1.379(3)
C31 C32 1.384(3)
C32 C33 1.371(3)
C33 C34 1.380(3)

loop_
_cod_related_entry_id
_cod_related_entry_database
_cod_related_entry_code
1 ChemSpider 30659771
